data_2206361
loop_
_publ_author_name
'Prugove\<cki, Biserka'
'Matkovi\'c-\<Calogovi\'c, Dubravka'
'Sankovi\'c, Kre\<simir'

_publ_section_title
;
 2-Thiocytosinium chloride
;
_journal_coeditor_code BT6701
_journal_issue 8
_journal_name_full 'Acta Crystallographica Section E'
_journal_page_first o2706
_journal_page_last o2708
_journal_paper_doi 10.1107/S1600536805023445
_journal_volume 61
_journal_year 2005
_chemical_formula_iupac 'C4 H6 N3 S +, Cl -'
_chemical_formula_moiety 'C4 H6 N3 S +, Cl -'
_chemical_formula_sum 'C4 H6 Cl N3 S'
_chemical_formula_weight 163.63
_chemical_name_common 'thiocytosinium chloride'
_space_group_IT_number 14
_symmetry_cell_setting monoclinic
_symmetry_space_group_name_Hall '-P 2ybc'
_symmetry_space_group_name_H-M 'P 1 21/c 1'
_atom_sites_solution_hydrogens geom
_atom_sites_solution_primary direct
_atom_sites_solution_secondary difmap
_cell_angle_alpha 90.00
_cell_angle_beta 98.704(16)
_cell_angle_gamma 90.00
_cell_formula_units_Z 8
_cell_length_a 9.969(2)
_cell_length_b 13.8855(18)
_cell_length_c 10.2272(17)
_cell_measurement_reflns_used 52
_cell_measurement_temperature 295(2)
_cell_measurement_theta_max 17.3
_cell_measurement_theta_min 10.4
_cell_volume 1399.4(4)
_computing_cell_refinement STADI4
_computing_data_collection 'STADI4 (Stoe & Cie, 1995)'
_computing_data_reduction 'X-RED (Stoe & Cie, 1995)'
_computing_molecular_graphics 'PLATON (Spek, 2003)'
_computing_publication_material 'SHELXL97 and PLATON'
_computing_structure_refinement 'SHELXL97 (Sheldrick, 1997)'
_computing_structure_solution 'SHELXS97 (Sheldrick, 1997)'
_diffrn_ambient_temperature 295(2)
_diffrn_measured_fraction_theta_full 0.998
_diffrn_measured_fraction_theta_max 0.998
_diffrn_measurement_device_type 'Philips PW1100 updated by Stoe'
_diffrn_measurement_method \w--2\q
_diffrn_radiation_monochromator graphite
_diffrn_radiation_source 'fine-focus sealed tube'
_diffrn_radiation_type MoK\a
_diffrn_radiation_wavelength 0.71073
_diffrn_reflns_av_R_equivalents 0.0424
_diffrn_reflns_av_sigmaI/netI 0.0481
_diffrn_reflns_limit_h_max 14
_diffrn_reflns_limit_h_min -14
_diffrn_reflns_limit_k_max 19
_diffrn_reflns_limit_k_min -19
_diffrn_reflns_limit_l_max 14
_diffrn_reflns_limit_l_min -9
_diffrn_reflns_number 7868
_diffrn_reflns_theta_full 30.02
_diffrn_reflns_theta_max 30.02
_diffrn_reflns_theta_min 2.07
_diffrn_standards_decay_% 13.5
_diffrn_standards_interval_time 90
_diffrn_standards_number 5
_exptl_absorpt_coefficient_mu 0.754
_exptl_absorpt_correction_T_max 0.7723
_exptl_absorpt_correction_T_min 0.7335
_exptl_absorpt_correction_type integration
_exptl_absorpt_process_details '(X-RED; Stoe & Cie, 1995)'
_exptl_crystal_colour colourless
_exptl_crystal_density_diffrn 1.553
_exptl_crystal_description prism
_exptl_crystal_F_000 672
_exptl_crystal_size_max 0.60
_exptl_crystal_size_mid 0.60
_exptl_crystal_size_min 0.54
_refine_diff_density_max 0.792
_refine_diff_density_min -1.038
_refine_ls_extinction_method none
_refine_ls_goodness_of_fit_ref 1.040
_refine_ls_hydrogen_treatment refall
_refine_ls_matrix_type full
_refine_ls_number_parameters 211
_refine_ls_number_reflns 4084
_refine_ls_number_restraints 0
_refine_ls_restrained_S_all 1.040
_refine_ls_R_factor_all 0.0574
_refine_ls_R_factor_gt 0.0370
_refine_ls_shift/su_max 0.000
_refine_ls_shift/su_mean 0.000
_refine_ls_structure_factor_coef Fsqd
_refine_ls_weighting_details 'calc w = 1/[\s^2^(Fo^2^)+(0.0465P)^2^+0.5775P] where P = (Fo^2^+2Fc^2^)/3'
_refine_ls_weighting_scheme calc
_refine_ls_wR_factor_gt 0.0990
_refine_ls_wR_factor_ref 0.1073
_reflns_number_gt 2985
_reflns_number_total 4084
_reflns_threshold_expression I>2\s(I)
_cod_data_source_file bt6701.cif
_cod_data_source_block I
_cod_original_cell_volume 1399.5(4)
_cod_original_sg_symbol_H-M 'P 21/c'
_cod_database_code 2206361
_cod_database_fobs_code 2206361

loop_
_symmetry_equiv_pos_as_xyz
'x, y, z'
'-x, y+1/2, -z+1/2'
'-x, -y, -z'
'x, -y-1/2, z-1/2'

loop_
_atom_site_label
_atom_site_fract_x
_atom_site_fract_y
_atom_site_fract_z
_atom_site_U_iso_or_equiv
_atom_site_adp_type
_atom_site_calc_flag
_atom_site_occupancy
_atom_site_type_symbol
Cl11 0.65662(5) 0.11196(3) 0.58423(5) 0.03489(12) Uani d 1 Cl
Cl12 0.11345(5) 0.19462(3) 0.12896(5) 0.03317(12) Uani d 1 Cl
S21 0.55184(7) 0.43488(4) 0.65306(6) 0.04652(16) Uani d 1 S
C21 0.47881(18) 0.36081(12) 0.74754(17) 0.0275(3) Uani d 1 C
N31 0.39775(16) 0.39372(10) 0.83449(15) 0.0268(3) Uani d 1 N
C41 0.33230(19) 0.33689(13) 0.91237(18) 0.0298(4) Uani d 1 C
C51 0.3497(2) 0.23587(14) 0.9049(2) 0.0353(4) Uani d 1 C
C61 0.4304(2) 0.20237(13) 0.8208(2) 0.0356(4) Uani d 1 C
N11 0.49212(17) 0.26343(11) 0.74432(16) 0.0320(3) Uani d 1 N
N41 0.2569(2) 0.37821(15) 0.9907(2) 0.0462(5) Uani d 1 N
S22 -0.07889(9) 0.96708(4) 0.29048(9) 0.0769(3) Uani d 1 S
C22 0.0337(2) 0.91902(13) 0.2060(2) 0.0349(4) Uani d 1 C
N32 0.05179(16) 0.82203(10) 0.19994(16) 0.0300(3) Uani d 1 N
C42 0.13773(18) 0.77848(12) 0.12707(17) 0.0286(4) Uani d 1 C
C52 0.2155(2) 0.83810(14) 0.0543(2) 0.0326(4) Uani d 1 C
C62 0.2000(2) 0.93362(13) 0.06222(19) 0.0331(4) Uani d 1 C
N12 0.11114(18) 0.97273(12) 0.13647(17) 0.0342(4) Uani d 1 N
N42 0.1470(2) 0.68471(12) 0.1279(2) 0.0430(4) Uani d 1 N
H31 0.391(2) 0.4542(17) 0.844(2) 0.027(5) Uiso d 1 H
H51 0.310(3) 0.1912(19) 0.951(2) 0.041(6) Uiso d 1 H
H61 0.451(3) 0.1364(19) 0.812(2) 0.040(6) Uiso d 1 H
H11 0.544(3) 0.238(2) 0.691(2) 0.048(7) Uiso d 1 H
H411 0.254(3) 0.442(2) 0.991(3) 0.061(8) Uiso d 1 H
H412 0.217(3) 0.347(2) 1.033(3) 0.050(8) Uiso d 1 H
H32 0.003(3) 0.783(2) 0.250(2) 0.054(7) Uiso d 1 H
H52 0.279(3) 0.8091(19) 0.002(2) 0.051(7) Uiso d 1 H
H62 0.248(2) 0.9771(16) 0.020(2) 0.029(5) Uiso d 1 H
H12 0.109(2) 1.028(2) 0.140(2) 0.040(7) Uiso d 1 H
H421 0.105(3) 0.649(2) 0.174(3) 0.054(8) Uiso d 1 H
H422 0.202(3) 0.659(2) 0.077(3) 0.053(8) Uiso d 1 H

loop_
_atom_site_aniso_label
_atom_site_aniso_U_11
_atom_site_aniso_U_22
_atom_site_aniso_U_33
_atom_site_aniso_U_12
_atom_site_aniso_U_13
_atom_site_aniso_U_23
Cl11 0.0415(3) 0.0261(2) 0.0394(2) -0.00042(17) 0.01385(19) 0.00233(17)
Cl12 0.0389(2) 0.02238(19) 0.0413(2) -0.00043(16) 0.01604(19) -0.00015(16)
S21 0.0635(4) 0.0291(2) 0.0565(3) -0.0023(2) 0.0401(3) 0.0037(2)
C21 0.0318(9) 0.0219(7) 0.0310(8) 0.0011(6) 0.0115(7) 0.0008(6)
N31 0.0326(8) 0.0189(6) 0.0314(7) 0.0002(6) 0.0131(6) -0.0001(5)
C41 0.0333(9) 0.0268(8) 0.0316(9) -0.0006(7) 0.0124(7) 0.0017(6)
C51 0.0415(10) 0.0256(8) 0.0418(10) -0.0019(7) 0.0157(8) 0.0070(7)
C61 0.0459(11) 0.0191(8) 0.0435(10) 0.0026(7) 0.0125(8) 0.0028(7)
N11 0.0389(9) 0.0218(7) 0.0385(8) 0.0050(6) 0.0162(7) -0.0006(6)
N41 0.0607(13) 0.0346(9) 0.0521(11) 0.0011(8) 0.0372(10) 0.0006(8)
S22 0.1063(6) 0.0269(3) 0.1211(7) 0.0099(3) 0.0932(6) 0.0045(3)
C22 0.0417(10) 0.0227(8) 0.0456(11) 0.0016(7) 0.0231(9) 0.0012(7)
N32 0.0349(8) 0.0211(6) 0.0381(8) 0.0003(6) 0.0189(7) 0.0019(6)
C42 0.0309(9) 0.0230(7) 0.0338(9) 0.0012(6) 0.0111(7) 0.0003(6)
C52 0.0350(9) 0.0284(8) 0.0384(10) 0.0003(7) 0.0185(8) 0.0013(7)
C62 0.0359(10) 0.0289(9) 0.0378(10) -0.0032(7) 0.0165(8) 0.0039(7)
N12 0.0426(9) 0.0191(7) 0.0452(9) 0.0009(6) 0.0210(7) 0.0031(6)
N42 0.0551(11) 0.0219(7) 0.0588(12) 0.0037(7) 0.0312(10) 0.0023(7)

loop_
_atom_type_symbol
_atom_type_description
_atom_type_scat_dispersion_real
_atom_type_scat_dispersion_imag
_atom_type_scat_source
C C 0.0033 0.0016 'International Tables Vol C Tables 4.2.6.8 and 6.1.1.4'
N N 0.0061 0.0033 'International Tables Vol C Tables 4.2.6.8 and 6.1.1.4'
S S 0.1246 0.1234 'International Tables Vol C Tables 4.2.6.8 and 6.1.1.4'
H H 0.0000 0.0000 'International Tables Vol C Tables 4.2.6.8 and 6.1.1.4'
Cl Cl 0.1484 0.1585 'International Tables Vol C Tables 4.2.6.8 and 6.1.1.4'

loop_
_geom_angle_atom_site_label_1
_geom_angle_atom_site_label_2
_geom_angle_atom_site_label_3
_geom_angle
_geom_angle_publ_flag
N11 C21 N31 114.68(15) y
N11 C21 S21 123.45(13) y
N31 C21 S21 121.86(13) y
C41 N31 C21 124.85(15) y
C41 N31 H31 117.1(14) ?
C21 N31 H31 117.9(15) ?
N41 C41 N31 118.39(17) y
N41 C41 C51 123.55(17) y
N31 C41 C51 118.05(16) y
C61 C51 C41 117.83(17) y
C61 C51 H51 116.8(16) ?
C41 C51 H51 125.4(16) ?
C51 C61 N11 121.15(17) y
C51 C61 H61 123.6(15) ?
N11 C61 H61 115.3(15) ?
C21 N11 C61 123.44(16) y
C21 N11 H11 119.2(18) ?
C61 N11 H11 117.4(18) ?
C41 N41 H411 117(2) ?
C41 N41 H412 120(2) ?
H411 N41 H412 123(3) ?
N12 C22 N32 115.59(16) y
N12 C22 S22 122.58(14) y
N32 C22 S22 121.81(14) y
C42 N32 C22 124.32(15) y
C42 N32 H32 117.8(17) ?
C22 N32 H32 117.9(17) ?
N42 C42 N32 119.35(17) y
N42 C42 C52 122.75(17) y
N32 C42 C52 117.89(15) y
C62 C52 C42 117.92(16) y
C62 C52 H52 122.2(16) ?
C42 C52 H52 119.9(16) ?
C52 C62 N12 121.25(17) y
C52 C62 H62 123.6(14) ?
N12 C62 H62 115.1(14) ?
C22 N12 C62 123.00(16) y
C22 N12 H12 120.4(19) ?
C62 N12 H12 116.6(19) ?
C42 N42 H421 123(2) ?
C42 N42 H422 116.8(19) ?
H421 N42 H422 120(3) ?

loop_
_geom_bond_atom_site_label_1
_geom_bond_atom_site_label_2
_geom_bond_distance
_geom_bond_publ_flag
S21 C21 1.6537(17) y
C21 N11 1.360(2) y
C21 N31 1.368(2) y
N31 C41 1.357(2) ?
N31 H31 0.85(2) ?
C41 N41 1.311(2) y
C41 C51 1.417(3) y
C51 C61 1.346(3) y
C51 H51 0.91(3) ?
C61 N11 1.362(2) y
C61 H61 0.95(3) ?
N11 H11 0.88(3) ?
N41 H411 0.89(3) ?
N41 H412 0.76(3) ?
S22 C22 1.6567(19) y
C22 N12 1.351(2) y
C22 N32 1.361(2) y
N32 C42 1.360(2) y
N32 H32 0.93(3) ?
C42 N42 1.305(2) y
C42 C52 1.420(2) y
C52 C62 1.339(3) y
C52 H52 0.97(3) ?
C62 N12 1.364(2) y
C62 H62 0.91(2) ?
N12 H12 0.77(3) ?
N42 H421 0.84(3) ?
N42 H422 0.89(3) ?

loop_
_geom_hbond_atom_site_label_D
_geom_hbond_atom_site_label_H
_geom_hbond_atom_site_label_A
_geom_hbond_site_symmetry_A
_geom_hbond_distance_DH
_geom_hbond_distance_HA
_geom_hbond_distance_DA
_geom_hbond_angle_DHA
N11 H11 Cl11 . 0.88(3) 2.43(3) 3.2567(18) 157(2)
N12 H12 Cl12 1_565 0.77(3) 2.32(3) 3.0822(18) 173.5(19)
N31 H31 Cl11 2_656 0.85(2) 2.38(2) 3.2100(16) 165.5(19)
N32 H32 Cl12 2_555 0.93(3) 2.20(3) 3.1270(17) 178(3)
N41 H411 Cl11 2_656 0.89(3) 2.68(3) 3.474(2) 150(3)
N41 H412 Cl12 1_556 0.77(3) 2.61(3) 3.340(2) 160(3)
N42 H421 S22 2_545 0.84(3) 2.57(3) 3.2344(19) 137(3)
N42 H422 Cl11 2_655 0.89(3) 2.42(3) 3.293(2) 171(3)

loop_
_cod_related_entry_id
_cod_related_entry_database
_cod_related_entry_code
1 ChemSpider 30654828
